data_7127506
loop_
_publ_author_name
'Vainauskas, Jogirdas'
'Topi\'c, Filip'
'Bushuyev, Oleksandr S.'
'Barrett, Christoper J.'
'Fri\<s\<ci\'c, Tomislav'

_publ_section_title
;
 Halogen bonding to the azulene \p-system: cocrystal design of
 pleochroism.
;
_journal_issue 96
_journal_name_full 'Chemical communications (Cambridge, England)'
_journal_page_first 15145
_journal_page_last 15148
_journal_paper_doi 10.1039/d0cc04758a
_journal_volume 56
_journal_year 2020
_chemical_formula_moiety '3(C6 F4 I2), 2(C10 H8)'
_chemical_formula_sum 'C38 H16 F12 I6'
_chemical_formula_weight 1461.91
_space_group_crystal_system triclinic
_space_group_IT_number 2
_space_group_name_Hall '-P 1'
_space_group_name_H-M_alt 'P -1'
_atom_sites_solution_hydrogens geom
_atom_sites_solution_primary iterative
_atom_sites_solution_secondary difmap
_audit_creation_method SHELXL-2018/3
_audit_update_record
;
2020-05-17 deposited with the CCDC.	2020-11-02 downloaded from the CCDC.
;
_cell_angle_alpha 73.9375(13)
_cell_angle_beta 80.8173(15)
_cell_angle_gamma 85.0271(16)
_cell_formula_units_Z 1
_cell_length_a 5.9617(2)
_cell_length_b 12.0425(4)
_cell_length_c 14.9758(5)
_cell_measurement_reflns_used 8317
_cell_measurement_temperature 253.0(1)
_cell_measurement_theta_max 72.52
_cell_measurement_theta_min 3.10
_cell_volume 1018.93(6)
_computing_cell_refinement 'Bruker APEX3'
_computing_data_collection 'Bruker APEX3'
_computing_data_reduction 'Bruker APEX3'
_computing_publication_material 'OLEX2 (Dolomanov et al., 2009) & WinGX (Farrugia, 2012)'
_computing_structure_refinement 'SHELXL-2018/3 (Sheldrick, 2015)'
_computing_structure_solution 'SHELXT-2014/5 (Sheldrick, 2015)'
_diffrn_ambient_environment N~2~
_diffrn_ambient_temperature 253.0(1)
_diffrn_detector CPAD
_diffrn_detector_type 'PHOTON II'
_diffrn_measured_fraction_theta_full 0.975
_diffrn_measured_fraction_theta_max 0.972
_diffrn_measurement_device 'four-circle diffractometer'
_diffrn_measurement_device_type 'Bruker D8 Venture, Dual, Cu at zero, PHOTON II'
_diffrn_measurement_method '\f and \w scans'
_diffrn_radiation_monochromator mirror
_diffrn_radiation_probe x-ray
_diffrn_radiation_type CuK\a
_diffrn_radiation_wavelength 1.54184
_diffrn_reflns_av_R_equivalents 0.0632
_diffrn_reflns_av_unetI/netI 0.0545
_diffrn_reflns_Laue_measured_fraction_full 0.975
_diffrn_reflns_Laue_measured_fraction_max 0.972
_diffrn_reflns_limit_h_max 7
_diffrn_reflns_limit_h_min -7
_diffrn_reflns_limit_k_max 14
_diffrn_reflns_limit_k_min -14
_diffrn_reflns_limit_l_max 18
_diffrn_reflns_limit_l_min -16
_diffrn_reflns_number 14753
_diffrn_reflns_point_group_measured_fraction_full 0.975
_diffrn_reflns_point_group_measured_fraction_max 0.972
_diffrn_reflns_theta_full 67.750
_diffrn_reflns_theta_max 72.728
_diffrn_reflns_theta_min 3.102
_diffrn_source 'micro-focus sealed X-ray tube'
_diffrn_source_type 'Incoatec Microfocus X-ray Source I\mS (Cu)'
_exptl_absorpt_coefficient_mu 36.666
_exptl_absorpt_correction_T_max 0.2335
_exptl_absorpt_correction_T_min 0.0032
_exptl_absorpt_correction_type numerical
_exptl_absorpt_process_details
;
 SADABS 2016/2: Krause, L., Herbst-Irmer, R., Sheldrick G.M. & Stalke D.,
 J. Appl. Cryst. 48 (2015) 3-10
;
_exptl_crystal_colour 'dark blue'
_exptl_crystal_density_diffrn 2.382
_exptl_crystal_density_method 'not measured'
_exptl_crystal_description lath
_exptl_crystal_F_000 670
_exptl_crystal_size_max 0.942
_exptl_crystal_size_mid 0.329
_exptl_crystal_size_min 0.098
_refine_diff_density_max 1.582
_refine_diff_density_min -2.329
_refine_diff_density_rms 0.259
_refine_ls_extinction_coef 0.0071(7)
_refine_ls_extinction_expression Fc^*^=kFc[1+0.001xFc^2^\l^3^/sin(2\q)]^-1/4^
_refine_ls_extinction_method 'SHELXL-2018/3 (Sheldrick, 2015)'
_refine_ls_goodness_of_fit_ref 1.038
_refine_ls_hydrogen_treatment constr
_refine_ls_matrix_type full
_refine_ls_number_parameters 254
_refine_ls_number_reflns 3942
_refine_ls_number_restraints 34
_refine_ls_restrained_S_all 1.035
_refine_ls_R_factor_all 0.0818
_refine_ls_R_factor_gt 0.0719
_refine_ls_shift/su_max 0.000
_refine_ls_shift/su_mean 0.000
_refine_ls_structure_factor_coef Fsqd
_refine_ls_weighting_details 'w=1/[\s^2^(Fo^2^)+(0.1571P)^2^+2.7429P] where P=(Fo^2^+2Fc^2^)/3'
_refine_ls_weighting_scheme calc
_refine_ls_wR_factor_gt 0.2037
_refine_ls_wR_factor_ref 0.2292
_reflns_Friedel_coverage 0.000
_reflns_number_gt 3210
_reflns_number_total 3942
_reflns_threshold_expression 'I > 2\s(I)'
_cod_data_source_file d0cc04758a2.cif
_cod_data_source_block azu_14tfib_2-3_253K
_cod_database_code 7127506
_shelx_shelxl_version_number 2018/3
_shelx_space_group_comment
;
The symmetry employed for this shelxl refinement is uniquely defined
by the following loop, which should always be used as a source of
symmetry information in preference to the above space-group names.
They are only intended as comments.
;
_shelx_estimated_absorpt_t_min 0.013
_shelx_estimated_absorpt_t_max 0.124

loop_
_space_group_symop_operation_xyz
'x, y, z'
'-x, -y, -z'

loop_
_atom_site_label
_atom_site_type_symbol
_atom_site_fract_x
_atom_site_fract_y
_atom_site_fract_z
_atom_site_U_iso_or_equiv
_atom_site_adp_type
_atom_site_occupancy
_atom_site_site_symmetry_order
_atom_site_calc_flag
_atom_site_refinement_flags_posn
_atom_site_refinement_flags_adp
_atom_site_refinement_flags_occupancy
_atom_site_disorder_assembly
_atom_site_disorder_group
C1A C 0.3335(15) 0.4958(7) 0.3180(5) 0.059(2) Uani 1 1 d D . . . .
H1A H 0.203803 0.483332 0.362550 0.071 Uiso 1 1 calc R U . . .
C2A C 0.5111(14) 0.5659(7) 0.3150(6) 0.067(3) Uani 1 1 d D . . . .
H2A H 0.515759 0.608467 0.357804 0.081 Uiso 1 1 calc R U . . .
C3A C 0.6809(16) 0.5638(7) 0.2392(6) 0.066(3) Uani 1 1 d D . . . .
H3A H 0.814009 0.604159 0.223403 0.080 Uiso 1 1 calc R U . . .
C4A C 0.6147(12) 0.4901(6) 0.1912(5) 0.060(2) Uani 1 1 d D . . . .
C5A C 0.7337(15) 0.4647(7) 0.1119(6) 0.066(2) Uani 1 1 d D . . . .
H5A H 0.870393 0.501220 0.088874 0.080 Uiso 1 1 calc R U . . .
C6A C 0.6794(14) 0.3939(7) 0.0624(6) 0.055(2) Uani 1 1 d D . . . .
H6A H 0.787507 0.387080 0.011847 0.066 Uiso 1 1 calc R U . . .
C7A C 0.4865(13) 0.3301(7) 0.0759(6) 0.057(2) Uani 1 1 d D . . . .
H7A H 0.481757 0.288083 0.032776 0.068 Uiso 1 1 calc R U . . .
C8A C 0.3005(16) 0.3218(7) 0.1462(6) 0.064(2) Uani 1 1 d D . . . .
H8A H 0.188363 0.274265 0.143356 0.077 Uiso 1 1 calc R U . . .
C9A C 0.2563(13) 0.3727(7) 0.2191(6) 0.058(2) Uani 1 1 d D . . . .
H9A H 0.120067 0.354217 0.258637 0.070 Uiso 1 1 calc R U . . .
C10A C 0.3869(12) 0.4474(6) 0.2414(5) 0.058(2) Uani 1 1 d D . . . .
C1S C 0.8699(15) 0.1949(7) 0.5474(5) 0.0481(18) Uani 1 1 d . . . . .
C2S C 0.8234(14) 0.0777(7) 0.5718(6) 0.0472(17) Uani 1 1 d . . . . .
C3S C 0.9348(14) -0.0038(7) 0.6314(6) 0.0461(17) Uani 1 1 d . . . . .
C4S C 1.1115(13) 0.0245(6) 0.6729(5) 0.0420(15) Uani 1 1 d . . . . .
C5S C 1.1553(15) 0.1391(7) 0.6499(6) 0.0477(17) Uani 1 1 d . . . . .
C6S C 1.0402(16) 0.2229(7) 0.5886(6) 0.0494(18) Uani 1 1 d . . . . .
F1S F 0.6576(11) 0.0447(6) 0.5342(5) 0.0736(16) Uani 1 1 d . . . . .
F2S F 0.8861(10) -0.1159(4) 0.6509(5) 0.0669(14) Uani 1 1 d . . . . .
F3S F 1.3216(12) 0.1726(5) 0.6874(5) 0.0727(16) Uani 1 1 d . . . . .
F4S F 1.0946(12) 0.3337(5) 0.5693(5) 0.0743(17) Uani 1 1 d . . . . .
I1S I 0.69716(13) 0.31806(6) 0.45441(4) 0.0697(3) Uani 1 1 d . . . . .
I2S I 1.28727(11) -0.10127(5) 0.76275(4) 0.0616(3) Uani 1 1 d . . . . .
C1T C 0.1158(14) 0.9135(6) 0.0627(5) 0.0398(15) Uani 1 1 d . . . . .
C2T C -0.0554(15) 0.8873(6) 0.0203(6) 0.0440(17) Uani 1 1 d . . . . .
C3T C -0.1641(15) 0.9716(7) -0.0407(6) 0.0446(17) Uani 1 1 d . . . . .
F1T F -0.3318(12) 0.9405(5) -0.0796(5) 0.0719(18) Uani 1 1 d . . . . .
F2T F -0.1113(11) 0.7766(4) 0.0384(5) 0.0647(15) Uani 1 1 d . . . . .
I1T I 0.28519(10) 0.78627(4) 0.15547(3) 0.0536(3) Uani 1 1 d . . . . .

loop_
_atom_site_aniso_label
_atom_site_aniso_U_11
_atom_site_aniso_U_22
_atom_site_aniso_U_33
_atom_site_aniso_U_23
_atom_site_aniso_U_13
_atom_site_aniso_U_12
C1A 0.082(6) 0.040(4) 0.050(5) -0.007(3) -0.005(4) 0.004(4)
C2A 0.106(9) 0.038(4) 0.062(6) -0.013(4) -0.033(6) 0.007(5)
C3A 0.095(7) 0.033(4) 0.073(6) 0.000(4) -0.040(5) -0.008(4)
C4A 0.080(6) 0.037(4) 0.058(5) 0.002(3) -0.023(4) 0.008(4)
C5A 0.062(5) 0.054(5) 0.072(6) -0.005(4) 0.002(4) 0.000(4)
C6A 0.064(5) 0.051(5) 0.044(4) -0.007(3) -0.007(4) 0.011(4)
C7A 0.086(7) 0.033(4) 0.053(5) -0.010(3) -0.018(4) 0.006(4)
C8A 0.089(7) 0.034(4) 0.070(6) -0.009(4) -0.027(5) -0.001(4)
C9A 0.056(5) 0.048(4) 0.066(5) -0.010(4) -0.009(4) 0.000(3)
C10A 0.079(6) 0.034(3) 0.055(5) -0.004(3) -0.016(4) 0.013(4)
C1S 0.055(4) 0.048(4) 0.033(3) -0.004(3) -0.005(3) 0.017(3)
C2S 0.046(4) 0.054(4) 0.044(4) -0.016(3) -0.007(3) -0.002(3)
C3S 0.047(4) 0.037(4) 0.051(4) -0.010(3) -0.001(3) -0.004(3)
C4S 0.047(4) 0.037(3) 0.037(4) -0.006(3) -0.006(3) 0.009(3)
C5S 0.058(5) 0.041(4) 0.046(4) -0.011(3) -0.011(3) -0.002(3)
C6S 0.062(5) 0.033(3) 0.051(4) -0.009(3) -0.009(4) 0.004(3)
F1S 0.073(4) 0.084(4) 0.074(4) -0.022(3) -0.035(3) -0.004(3)
F2S 0.069(3) 0.041(3) 0.089(4) -0.010(3) -0.016(3) -0.006(2)
F3S 0.080(4) 0.060(3) 0.089(4) -0.021(3) -0.038(3) -0.007(3)
F4S 0.088(4) 0.036(3) 0.092(5) -0.008(3) -0.013(3) -0.001(3)
I1S 0.0775(5) 0.0750(5) 0.0430(4) -0.0019(3) -0.0118(3) 0.0311(3)
I2S 0.0700(5) 0.0538(4) 0.0530(4) -0.0027(3) -0.0167(3) 0.0180(3)
C1T 0.050(4) 0.032(3) 0.035(3) -0.007(3) -0.011(3) 0.014(3)
C2T 0.056(4) 0.028(3) 0.050(4) -0.013(3) -0.008(3) 0.003(3)
C3T 0.054(4) 0.037(4) 0.047(4) -0.015(3) -0.017(3) 0.003(3)
F1T 0.087(4) 0.050(3) 0.092(5) -0.015(3) -0.057(4) -0.005(3)
F2T 0.078(4) 0.026(2) 0.090(4) -0.007(2) -0.030(3) -0.001(2)
I1T 0.0719(5) 0.0421(4) 0.0444(4) -0.0078(3) -0.0190(3) 0.0194(3)

loop_
_atom_type_symbol
_atom_type_description
_atom_type_scat_dispersion_real
_atom_type_scat_dispersion_imag
_atom_type_scat_source
C C 0.0181 0.0091 'International Tables Vol C Tables 4.2.6.8 and 6.1.1.4'
H H 0.0000 0.0000 'International Tables Vol C Tables 4.2.6.8 and 6.1.1.4'
F F 0.0727 0.0534 'International Tables Vol C Tables 4.2.6.8 and 6.1.1.4'
I I -0.3257 6.8362 'International Tables Vol C Tables 4.2.6.8 and 6.1.1.4'

loop_
_geom_angle_atom_site_label_1
_geom_angle_atom_site_label_2
_geom_angle_atom_site_label_3
_geom_angle
_geom_angle_site_symmetry_1
_geom_angle_site_symmetry_3
_geom_angle_publ_flag
C2A C1A C10A 107.4(6) . . ?
C2A C1A H1A 126.3 . . ?
C10A C1A H1A 126.3 . . ?
C1A C2A C3A 111.3(7) . . ?
C1A C2A H2A 124.4 . . ?
C3A C2A H2A 124.4 . . ?
C2A C3A C4A 107.8(6) . . ?
C2A C3A H3A 126.1 . . ?
C4A C3A H3A 126.1 . . ?
C5A C4A C3A 126.4(6) . . ?
C5A C4A C10A 127.0(5) . . ?
C3A C4A C10A 106.6(5) . . ?
C6A C5A C4A 129.2(7) . . ?
C6A C5A H5A 115.4 . . ?
C4A C5A H5A 115.4 . . ?
C5A C6A C7A 129.9(7) . . ?
C5A C6A H6A 115.1 . . ?
C7A C6A H6A 115.1 . . ?
C8A C7A C6A 127.9(7) . . ?
C8A C7A H7A 116.1 . . ?
C6A C7A H7A 116.1 . . ?
C9A C8A C7A 130.2(7) . . ?
C9A C8A H8A 114.9 . . ?
C7A C8A H8A 114.9 . . ?
C8A C9A C10A 128.6(7) . . ?
C8A C9A H9A 115.7 . . ?
C10A C9A H9A 115.7 . . ?
C9A C10A C1A 126.0(6) . . ?
C9A C10A C4A 127.1(5) . . ?
C1A C10A C4A 106.8(5) . . ?
C6S C1S C2S 115.9(7) . . ?
C6S C1S I1S 122.1(6) . . ?
C2S C1S I1S 122.1(7) . . ?
C3S C2S F1S 118.1(8) . . ?
C3S C2S C1S 123.1(8) . . ?
F1S C2S C1S 118.8(8) . . ?
C2S C3S F2S 120.6(8) . . ?
C2S C3S C4S 121.2(7) . . ?
F2S C3S C4S 118.2(8) . . ?
C5S C4S C3S 115.7(7) . . ?
C5S C4S I2S 123.0(6) . . ?
C3S C4S I2S 121.3(6) . . ?
F3S C5S C4S 118.9(8) . . ?
F3S C5S C6S 118.1(7) . . ?
C4S C5S C6S 122.9(8) . . ?
F4S C6S C5S 119.2(8) . . ?
F4S C6S C1S 119.6(8) . . ?
C5S C6S C1S 121.2(7) . . ?
C3T C1T C2T 116.3(7) 2_575 . ?
C3T C1T I1T 122.2(6) 2_575 . ?
C2T C1T I1T 121.5(6) . . ?
F2T C2T C3T 119.7(8) . . ?
F2T C2T C1T 119.5(8) . . ?
C3T C2T C1T 120.8(7) . . ?
C2T C3T F1T 118.1(7) . . ?
C2T C3T C1T 122.9(8) . 2_575 ?
F1T C3T C1T 119.0(8) . 2_575 ?

loop_
_geom_bond_atom_site_label_1
_geom_bond_atom_site_label_2
_geom_bond_distance
_geom_bond_site_symmetry_2
_geom_bond_publ_flag
C1A C2A 1.398(7) . ?
C1A C10A 1.407(6) . ?
C1A H1A 0.9300 . ?
C2A C3A 1.400(7) . ?
C2A H2A 0.9300 . ?
C3A C4A 1.401(6) . ?
C3A H3A 0.9300 . ?
C4A C5A 1.379(6) . ?
C4A C10A 1.501(8) . ?
C5A C6A 1.362(7) . ?
C5A H5A 0.9300 . ?
C6A C7A 1.395(6) . ?
C6A H6A 0.9300 . ?
C7A C8A 1.391(6) . ?
C7A H7A 0.9300 . ?
C8A C9A 1.373(6) . ?
C8A H8A 0.9300 . ?
C9A C10A 1.378(6) . ?
C9A H9A 0.9300 . ?
C1S C6S 1.378(13) . ?
C1S C2S 1.397(12) . ?
C1S I1S 2.062(8) . ?
C2S C3S 1.339(13) . ?
C2S F1S 1.350(10) . ?
C3S F2S 1.346(9) . ?
C3S C4S 1.415(12) . ?
C4S C5S 1.366(11) . ?
C4S I2S 2.061(8) . ?
C5S F3S 1.354(10) . ?
C5S C6S 1.378(12) . ?
C6S F4S 1.342(9) . ?
C1T C3T 1.376(11) 2_575 ?
C1T C2T 1.385(12) . ?
C1T I1T 2.074(8) . ?
C2T F2T 1.345(9) . ?
C2T C3T 1.359(12) . ?
C3T F1T 1.360(10) . ?

loop_
_geom_torsion_atom_site_label_1
_geom_torsion_atom_site_label_2
_geom_torsion_atom_site_label_3
_geom_torsion_atom_site_label_4
_geom_torsion
_geom_torsion_site_symmetry_1
_geom_torsion_site_symmetry_2
_geom_torsion_site_symmetry_3
_geom_torsion_site_symmetry_4
_geom_torsion_publ_flag
C10A C1A C2A C3A -0.8(11) . . . . ?
C1A C2A C3A C4A -0.3(11) . . . . ?
C2A C3A C4A C5A 179.5(9) . . . . ?
C2A C3A C4A C10A 1.2(10) . . . . ?
C3A C4A C5A C6A 179.7(10) . . . . ?
C10A C4A C5A C6A -2.3(16) . . . . ?
C4A C5A C6A C7A 2.2(18) . . . . ?
C5A C6A C7A C8A -1.3(17) . . . . ?
C6A C7A C8A C9A 0.2(17) . . . . ?
C7A C8A C9A C10A 0.6(17) . . . . ?
C8A C9A C10A C1A -179.1(9) . . . . ?
C8A C9A C10A C4A -1.2(15) . . . . ?
C2A C1A C10A C9A 179.7(9) . . . . ?
C2A C1A C10A C4A 1.4(10) . . . . ?
C5A C4A C10A C9A 1.8(14) . . . . ?
C3A C4A C10A C9A -179.9(8) . . . . ?
C5A C4A C10A C1A -179.9(9) . . . . ?
C3A C4A C10A C1A -1.6(9) . . . . ?
C6S C1S C2S C3S 0.1(12) . . . . ?
I1S C1S C2S C3S 179.4(6) . . . . ?
C6S C1S C2S F1S 179.7(8) . . . . ?
I1S C1S C2S F1S -1.0(10) . . . . ?
F1S C2S C3S F2S 1.8(12) . . . . ?
C1S C2S C3S F2S -178.6(7) . . . . ?
F1S C2S C3S C4S 179.6(7) . . . . ?
C1S C2S C3S C4S -0.8(13) . . . . ?
C2S C3S C4S C5S 1.4(12) . . . . ?
F2S C3S C4S C5S 179.3(7) . . . . ?
C2S C3S C4S I2S -178.9(6) . . . . ?
F2S C3S C4S I2S -1.0(10) . . . . ?
C3S C4S C5S F3S 179.7(8) . . . . ?
I2S C4S C5S F3S 0.0(11) . . . . ?
C3S C4S C5S C6S -1.4(12) . . . . ?
I2S C4S C5S C6S 178.9(6) . . . . ?
F3S C5S C6S F4S -0.7(12) . . . . ?
C4S C5S C6S F4S -179.6(8) . . . . ?
F3S C5S C6S C1S 179.6(8) . . . . ?
C4S C5S C6S C1S 0.7(14) . . . . ?
C2S C1S C6S F4S -179.6(7) . . . . ?
I1S C1S C6S F4S 1.0(11) . . . . ?
C2S C1S C6S C5S 0.0(12) . . . . ?
I1S C1S C6S C5S -179.3(6) . . . . ?
C3T C1T C2T F2T 179.8(7) 2_575 . . . ?
I1T C1T C2T F2T -1.0(11) . . . . ?
C3T C1T C2T C3T 1.2(13) 2_575 . . . ?
I1T C1T C2T C3T -179.7(6) . . . . ?
F2T C2T C3T F1T 1.8(13) . . . . ?
C1T C2T C3T F1T -179.6(8) . . . . ?
F2T C2T C3T C1T -179.9(8) . . . 2_575 ?
C1T C2T C3T C1T -1.2(14) . . . 2_575 ?
